data_7034936
loop_
_publ_author_name
'Bachmann, Michael'
'Blacque, Olivier'
'Venkatesan, Koushik'

_publ_section_title
;
 Stable and color tunable emission properties based on non-cyclometalated
 gold(iii) complexes.
;
_journal_issue 21
_journal_name_full 'Dalton transactions (Cambridge, England : 2003)'
_journal_page_first 10003
_journal_page_last 10013
_journal_paper_doi 10.1039/c5dt00405e
_journal_volume 44
_journal_year 2015
_chemical_formula_moiety '4(C29 H9 Au F15 N), 0.5(C6 H14)'
_chemical_formula_sum 'C119 H43 Au4 F60 N4'
_chemical_formula_weight 3456.44
_chemical_name_systematic ' tris(pentafluorophenyl)[4-phenylpyridine-\kN]gold(III) hexane solvate 8:1'
_space_group_crystal_system triclinic
_space_group_IT_number 2
_space_group_name_Hall '-P 1'
_space_group_name_H-M_alt 'P -1'
_symmetry_space_group_name_Hall '-P 1'
_symmetry_space_group_name_H-M 'P -1'
_atom_sites_solution_hydrogens geom
_atom_sites_solution_primary direct
_audit_creation_date 2014-09-17
_audit_creation_method
;
Olex2 1.2
(compiled 2014.08.28 svn.r2986 for OlexSys, GUI svn.r4874)
;
_audit_update_record
;
2015-04-16 deposited with the CCDC.
2015-04-21 downloaded from the CCDC.
;
_cell_angle_alpha 83.044(4)
_cell_angle_beta 68.830(6)
_cell_angle_gamma 80.730(4)
_cell_formula_units_Z 1
_cell_length_a 13.4052(8)
_cell_length_b 13.8638(6)
_cell_length_c 16.8973(12)
_cell_measurement_reflns_used 6605
_cell_measurement_temperature 183(1)
_cell_measurement_theta_max 29.3858
_cell_measurement_theta_min 2.7749
_cell_volume 2883.4(3)
_computing_cell_refinement
;
CrysAlisPro, Agilent Technologies, Version 1.171.35.11
(release 16-05-2011 CrysAlis171 .NET) (compiled May 16 2011,17:55:39)
;
_computing_data_collection
;
CrysAlisPro, Agilent Technologies, Version 1.171.35.11
(release 16-05-2011 CrysAlis171 .NET) (compiled May 16 2011,17:55:39)
;
_computing_data_reduction
;
CrysAlisPro, Agilent Technologies, Version 1.171.35.11 
(release 16-05-2011 CrysAlis171 .NET) (compiled May 16 2011,17:55:39)
;
_computing_molecular_graphics 'Olex2 (Dolomanov et al., 2009)'
_computing_publication_material 'Olex2 (Dolomanov et al., 2009)'
_computing_structure_refinement 'ShelXL (Sheldrick, 2008)'
_computing_structure_solution 'ShelXS-1997 (Sheldrick, 2008)'
_diffrn_ambient_temperature 183(1)
_diffrn_detector_area_resol_mean 10.4498
_diffrn_measured_fraction_theta_full 0.998
_diffrn_measured_fraction_theta_max 0.998
_diffrn_measurement_details
;
  1 omega  -82.00   15.60   0.8000   60.0000
omega____ theta____ kappa____ phi______ frames
    -      -11.5599  -57.0000    0.0000 122

  2 omega  -37.00   59.00   0.8000   60.0000
omega____ theta____ kappa____ phi______ frames
    -      -11.5599   57.0000  150.0000 120

  3 omega   33.00   75.40   0.8000   60.0000
omega____ theta____ kappa____ phi______ frames
    -      -11.5599 -178.0000   30.0000 53

  4 omega  -96.00  -67.20   0.8000   60.0000
omega____ theta____ kappa____ phi______ frames
    -      -11.5599 -178.0000 -180.0000 36

  5 omega  -17.00   75.00   0.8000   60.0000
omega____ theta____ kappa____ phi______ frames
    -       12.1849   57.0000  -60.0000 115

  6 omega  -14.00   27.60   0.8000   60.0000
omega____ theta____ kappa____ phi______ frames
    -       12.1849   38.0000 -180.0000 52

  7 omega   35.00   75.00   0.8000   60.0000
omega____ theta____ kappa____ phi______ frames
    -       12.1849  178.0000  120.0000 50
;
_diffrn_measurement_device_type 'Xcalibur, Ruby'
_diffrn_measurement_method '\w scans'
_diffrn_orient_matrix_UB_11 -0.0223143000
_diffrn_orient_matrix_UB_12 0.0003560000
_diffrn_orient_matrix_UB_13 -0.0322515000
_diffrn_orient_matrix_UB_21 -0.0220983000
_diffrn_orient_matrix_UB_22 -0.0437964000
_diffrn_orient_matrix_UB_23 0.0193237000
_diffrn_orient_matrix_UB_31 -0.0478116000
_diffrn_orient_matrix_UB_32 0.0279580000
_diffrn_orient_matrix_UB_33 0.0249465000
_diffrn_radiation_monochromator graphite
_diffrn_radiation_type MoK\a
_diffrn_radiation_wavelength 0.71073
_diffrn_reflns_av_R_equivalents 0.0665
_diffrn_reflns_av_unetI/netI 0.0990
_diffrn_reflns_laue_measured_fraction_full 0.998
_diffrn_reflns_laue_measured_fraction_max 0.998
_diffrn_reflns_limit_h_max 17
_diffrn_reflns_limit_h_min -16
_diffrn_reflns_limit_k_max 18
_diffrn_reflns_limit_k_min -17
_diffrn_reflns_limit_l_max 22
_diffrn_reflns_limit_l_min -22
_diffrn_reflns_number 33922
_diffrn_reflns_point_group_measured_fraction_full 0.998
_diffrn_reflns_point_group_measured_fraction_max 0.998
_diffrn_reflns_theta_full 25.242
_diffrn_reflns_theta_max 25.350
_diffrn_reflns_theta_min 2.781
_diffrn_source 'Enhance (Mo) X-ray Source'
_exptl_absorpt_coefficient_mu 5.222
_exptl_absorpt_correction_T_max 0.869
_exptl_absorpt_correction_T_min 0.345
_exptl_absorpt_correction_type analytical
_exptl_absorpt_process_details
;
CrysAlisPro, Agilent Technologies, Version 1.171.35.11 
(release 16-05-2011 CrysAlis171 .NET) (compiled May 16 2011,17:55:39) 
Analytical numeric absorption correction using a multifaceted crystal 
model based on expressions derived by R.C. Clark & J.S. Reid. 
(Clark, R. C. & Reid, J. S. (1995). Acta Cryst. A51, 887-897)
;
_exptl_crystal_colour colourless
_exptl_crystal_density_diffrn 1.991
_exptl_crystal_description plate
_exptl_crystal_F_000 1641
_exptl_crystal_recrystallization_method 'Re-crystallisation from solvent: '
_exptl_crystal_size_max 0.27
_exptl_crystal_size_mid 0.15
_exptl_crystal_size_min 0.03
_refine_diff_density_max 2.265
_refine_diff_density_min -1.077
_refine_diff_density_rms 0.166
_refine_ls_extinction_method none
_refine_ls_goodness_of_fit_ref 1.031
_refine_ls_hydrogen_treatment constr
_refine_ls_matrix_type full
_refine_ls_number_parameters 872
_refine_ls_number_reflns 10536
_refine_ls_number_restraints 400
_refine_ls_restrained_S_all 1.012
_refine_ls_R_factor_all 0.0800
_refine_ls_R_factor_gt 0.0552
_refine_ls_shift/su_max 0.001
_refine_ls_shift/su_mean 0.000
_refine_ls_structure_factor_coef Fsqd
_refine_ls_weighting_details 'w=1/[\s^2^(Fo^2^)+(0.0539P)^2^+9.5123P] where P=(Fo^2^+2Fc^2^)/3'
_refine_ls_weighting_scheme calc
_refine_ls_wR_factor_gt 0.1197
_refine_ls_wR_factor_ref 0.1326
_reflns_Friedel_coverage 0.000
_reflns_number_gt 7946
_reflns_number_total 10536
_reflns_threshold_expression 'I > 2\s(I)'
_cod_data_source_file c5dt00405e2.cif
_cod_data_source_block 2
_cod_depositor_comments 'Adding full bibliography for 7034935--7034939.cif.'
_cod_database_code 7034936
_shelxl_version_number 2014/6
_shelx_space_group_comment
;
The symmetry employed for this shelxl refinement is uniquely defined
by the following loop, which should always be used as a source of
symmetry information in preference to the above space-group names.
They are only intended as comments.
;
_olex2_refinement_description
;
1. Fixed Uiso
 At 1.2 times of:
  All C(H) groups, All C(H,H) groups
 At 1.5 times of:
  All C(H,H,H) groups
2. Restrained distances
 C59-C60 = C60-C61 = C61-C61_$1
 1.55 with sigma of 0.005
 C59-C61 = C60-C61_$1
 2.5 with sigma of 0.01
 C32-C35A \\sim C32-C35B
 with sigma of 0.005
 C31-C35B \\sim C33-C35B
 with sigma of 0.01
3. Uiso/Uaniso restraints and constraints
C35A \\sim C36A \\sim C37A \\sim C38A \\sim C39A \\sim C40A \\sim C35B \\sim
C36B \\sim C37B \\sim C38B \\sim C39B \\sim C40B: within 3A with sigma of 0.005
and sigma for terminal atoms of 0.01
C59 \\sim C60 \\sim C61: within 3A with sigma of 0.005 and sigma for terminal
atoms of 0.01
4. Others
 Sof(C35B)=Sof(C36B)=Sof(H36B)=Sof(C37B)=Sof(H37B)=Sof(C38B)=Sof(H38B)=
 Sof(C39B)=Sof(H39B)=Sof(C40B)=Sof(H40B)=1-FVAR(1)
 Sof(C35A)=Sof(C36A)=Sof(H36A)=Sof(C37A)=Sof(H37A)=Sof(C38A)=Sof(H38A)=
 Sof(C39A)=Sof(H39A)=Sof(C40A)=Sof(H40A)=FVAR(1)
 Fixed Sof: C59(0.5) H59A(0.5) H59B(0.5) H59C(0.5) C60(0.5) H60A(0.5)
 H60B(0.5) C61(0.5) H61A(0.5) H61B(0.5)
5.a Secondary CH2 refined with riding coordinates:
 C60(H60A,H60B), C61(H61A,H61B)
5.b Me refined with riding coordinates:
 C59(H59A,H59B,H59C)
5.c Aromatic/amide H refined with riding coordinates:
 C1(H1), C2(H2), C4(H4), C5(H5), C7(H7), C8(H8), C9(H9), C10(H10), C11(H11),
 C30(H30), C31(H31), C33(H33), C34(H34), C36A(H36A), C37A(H37A), C38A(H38A),
 C39A(H39A), C40A(H40A), C36B(H36B), C37B(H37B), C38B(H38B), C39B(H39B),
 C40B(H40B)
5.d Fitted hexagon refined as free rotating group:
 C35A(C36A,C37A,C38A,C39A,C40A), C35B(C36B,C37B,C38B,C39B,C40B)
;

loop_
_space_group_symop_operation_xyz
'x, y, z'
'-x, -y, -z'

loop_
_atom_site_label
_atom_site_type_symbol
_atom_site_fract_x
_atom_site_fract_y
_atom_site_fract_z
_atom_site_U_iso_or_equiv
_atom_site_adp_type
_atom_site_occupancy
_atom_site_site_symmetry_order
_atom_site_calc_flag
_atom_site_refinement_flags_posn
_atom_site_refinement_flags_occupancy
_atom_site_disorder_assembly
_atom_site_disorder_group
C1 C -0.0556(8) 0.6780(6) 0.4656(7) 0.043(2) Uani 1 1 d . . . .
H1 H -0.0471 0.6160 0.4921 0.052 Uiso 1 1 calc R . . .
C2 C -0.1467(8) 0.7065(6) 0.4461(7) 0.048(3) Uani 1 1 d . . . .
H2 H -0.1968 0.6628 0.4570 0.057 Uiso 1 1 calc R . . .
C3 C -0.1653(7) 0.7998(6) 0.4101(6) 0.036(2) Uani 1 1 d . . . .
C4 C -0.0833(8) 0.8587(6) 0.3924(6) 0.038(2) Uani 1 1 d . . . .
H4 H -0.0907 0.9217 0.3672 0.045 Uiso 1 1 calc R . . .
C5 C 0.0067(7) 0.8252(6) 0.4114(6) 0.036(2) Uani 1 1 d . . . .
H5 H 0.0598 0.8663 0.3984 0.044 Uiso 1 1 calc R . . .
C6 C -0.2671(7) 0.8344(7) 0.3944(6) 0.039(2) Uani 1 1 d . . . .
C7 C -0.3201(8) 0.7708(8) 0.3718(8) 0.057(3) Uani 1 1 d . . . .
H7 H -0.2915 0.7053 0.3660 0.069 Uiso 1 1 calc R . . .
C8 C -0.4153(10) 0.8042(10) 0.3577(9) 0.074(4) Uani 1 1 d . . . .
H8 H -0.4494 0.7610 0.3413 0.089 Uiso 1 1 calc R . . .
C9 C -0.4600(10) 0.8994(10) 0.3674(9) 0.079(4) Uani 1 1 d . . . .
H9 H -0.5239 0.9209 0.3572 0.095 Uiso 1 1 calc R . . .
C10 C -0.4109(9) 0.9638(9) 0.3923(8) 0.066(4) Uani 1 1 d . . . .
H10 H -0.4421 1.0285 0.4005 0.079 Uiso 1 1 calc R . . .
C11 C -0.3135(8) 0.9310(7) 0.4052(7) 0.050(3) Uani 1 1 d . . . .
H11 H -0.2793 0.9744 0.4213 0.060 Uiso 1 1 calc R . . .
C12 C 0.2682(6) 0.6624(6) 0.5394(6) 0.030(2) Uani 1 1 d . . . .
C13 C 0.3265(8) 0.7311(6) 0.5495(6) 0.039(2) Uani 1 1 d . . . .
C14 C 0.4125(8) 0.7103(7) 0.5771(7) 0.048(3) Uani 1 1 d . . . .
C15 C 0.4439(9) 0.6141(9) 0.5971(8) 0.060(3) Uani 1 1 d . . . .
C16 C 0.3885(9) 0.5407(7) 0.5897(7) 0.055(3) Uani 1 1 d . . . .
C17 C 0.3027(8) 0.5658(6) 0.5610(7) 0.040(2) Uani 1 1 d . . . .
C18 C 0.0456(7) 0.7461(6) 0.6097(6) 0.032(2) Uani 1 1 d . . . .
C19 C 0.0164(7) 0.8434(7) 0.6270(6) 0.040(2) Uani 1 1 d . . . .
C20 C -0.0554(7) 0.8755(7) 0.7033(7) 0.040(2) Uani 1 1 d . . . .
C21 C -0.1028(8) 0.8074(7) 0.7655(6) 0.043(2) Uani 1 1 d . . . .
C22 C -0.0767(8) 0.7093(7) 0.7524(7) 0.047(3) Uani 1 1 d . . . .
C23 C -0.0053(8) 0.6817(6) 0.6749(6) 0.040(2) Uani 1 1 d . . . .
C24 C 0.2474(8) 0.6327(7) 0.3821(6) 0.040(2) Uani 1 1 d . . . .
C25 C 0.2265(8) 0.5469(6) 0.3626(7) 0.044(2) Uani 1 1 d . . . .
C26 C 0.2897(10) 0.4979(8) 0.2934(8) 0.058(3) Uani 1 1 d . . . .
C27 C 0.3793(11) 0.5370(12) 0.2388(9) 0.079(4) Uani 1 1 d . . . .
C28 C 0.4037(9) 0.6241(12) 0.2573(8) 0.076(4) Uani 1 1 d . . . .
C29 C 0.3377(8) 0.6712(8) 0.3277(7) 0.050(3) Uani 1 1 d . . . .
C30 C 0.4146(10) 0.1895(7) 0.9750(7) 0.059(3) Uani 1 1 d . . . .
H30 H 0.4499 0.1260 0.9672 0.070 Uiso 1 1 calc R . . .
C31 C 0.3464(11) 0.2243(8) 0.9316(9) 0.075(4) Uani 1 1 d . . . .
H31 H 0.3345 0.1829 0.8974 0.090 Uiso 1 1 calc R . . .
C32 C 0.2956(9) 0.3171(8) 0.9366(8) 0.056(3) Uani 1 1 d . . . .
C33 C 0.3146(8) 0.3720(8) 0.9947(7) 0.056(3) Uani 1 1 d . . . .
H33 H 0.2797 0.4354 1.0042 0.068 Uiso 1 1 calc R . . .
C34 C 0.3819(8) 0.3335(7) 1.0355(7) 0.050(3) Uani 1 1 d . . . .
H34 H 0.3941 0.3725 1.0713 0.060 Uiso 1 1 calc R . . .
C35A C 0.2357(10) 0.3524(8) 0.8783(8) 0.087(3) Uani 0.744(9) 1 d . P A 1
C36A C 0.1843(10) 0.2872(6) 0.8548(9) 0.087(3) Uani 0.744(9) 1 d G P A 1
H36A H 0.1914 0.2213 0.8729 0.104 Uiso 0.744(9) 1 calc R P A 1
C37A C 0.1224(10) 0.3207(7) 0.8041(8) 0.087(3) Uani 0.744(9) 1 d G P A 1
H37A H 0.0880 0.2772 0.7883 0.105 Uiso 0.744(9) 1 calc R P A 1
C38A C 0.1118(9) 0.4193(8) 0.7770(8) 0.088(3) Uani 0.744(9) 1 d G P A 1
H38A H 0.0703 0.4417 0.7430 0.106 Uiso 0.744(9) 1 calc R P A 1
C39A C 0.1631(10) 0.4845(6) 0.8005(9) 0.088(3) Uani 0.744(9) 1 d G P A 1
H39A H 0.1560 0.5504 0.7823 0.106 Uiso 0.744(9) 1 calc R P A 1
C40A C 0.2251(10) 0.4510(7) 0.8512(8) 0.088(3) Uani 0.744(9) 1 d G P A 1
H40A H 0.2594 0.4946 0.8669 0.105 Uiso 0.744(9) 1 calc R P A 1
C35B C 0.209(2) 0.3569(14) 0.9022(19) 0.087(3) Uani 0.256(9) 1 d . P A 2
C36B C 0.199(2) 0.3231(18) 0.8316(18) 0.087(3) Uani 0.256(9) 1 d G P A 2
H36B H 0.2464 0.2704 0.8047 0.105 Uiso 0.256(9) 1 calc R P A 2
C37B C 0.118(3) 0.368(2) 0.8011(18) 0.087(3) Uani 0.256(9) 1 d G P A 2
H37B H 0.1117 0.3455 0.7538 0.105 Uiso 0.256(9) 1 calc R P A 2
C38B C 0.048(2) 0.447(2) 0.841(2) 0.087(3) Uani 0.256(9) 1 d G P A 2
H38B H -0.0062 0.4770 0.8207 0.105 Uiso 0.256(9) 1 calc R P A 2
C39B C 0.0578(19) 0.4807(18) 0.912(2) 0.088(3) Uani 0.256(9) 1 d G P A 2
H39B H 0.0105 0.5334 0.9386 0.105 Uiso 0.256(9) 1 calc R P A 2
C40B C 0.138(2) 0.4357(16) 0.9423(18) 0.087(3) Uani 0.256(9) 1 d G P A 2
H40B H 0.1451 0.4583 0.9895 0.105 Uiso 0.256(9) 1 calc R P A 2
C41 C 0.6656(7) 0.2421(6) 0.9810(6) 0.032(2) Uani 1 1 d . . . .
C42 C 0.7387(8) 0.1764(6) 0.9227(7) 0.042(2) Uani 1 1 d . . . .
C43 C 0.8210(8) 0.2051(7) 0.8492(7) 0.049(3) Uani 1 1 d . . . .
C44 C 0.8299(8) 0.3007(7) 0.8337(6) 0.045(2) Uani 1 1 d . . . .
C45 C 0.7613(8) 0.3699(7) 0.8856(7) 0.045(2) Uani 1 1 d . . . .
C46 C 0.6805(7) 0.3397(7) 0.9580(6) 0.040(2) Uani 1 1 d . . . .
C47 C 0.6536(7) 0.1518(7) 1.1446(6) 0.037(2) Uani 1 1 d . . . .
C48 C 0.6932(7) 0.0544(6) 1.1537(6) 0.040(2) Uani 1 1 d . . . .
C49 C 0.7679(8) 0.0243(7) 1.1932(7) 0.046(3) Uani 1 1 d . . . .
C50 C 0.8036(8) 0.0930(9) 1.2256(7) 0.054(3) Uani 1 1 d . . . .
C51 C 0.7637(9) 0.1896(8) 1.2189(7) 0.049(3) Uani 1 1 d . . . .
C52 C 0.6910(8) 0.2160(7) 1.1778(7) 0.048(3) Uani 1 1 d . . . .
C53 C 0.4325(7) 0.1329(7) 1.1888(6) 0.037(2) Uani 1 1 d . . . .
C54 C 0.3901(9) 0.1651(9) 1.2692(8) 0.060(3) Uani 1 1 d . . . .
C55 C 0.3170(10) 0.1190(12) 1.3376(7) 0.071(4) Uani 1 1 d . . . .
C56 C 0.2860(9) 0.0371(13) 1.3257(9) 0.079(5) Uani 1 1 d . . . .
C57 C 0.3241(9) -0.0039(9) 1.2503(9) 0.064(3) Uani 1 1 d . . . .
C58 C 0.3966(7) 0.0470(8) 1.1835(7) 0.046(3) Uani 1 1 d . . . .
N1 N 0.0228(5) 0.7360(5) 0.4480(5) 0.0300(17) Uani 1 1 d . . . .
N2 N 0.4327(5) 0.2422(5) 1.0279(5) 0.0308(17) Uani 1 1 d . . . .
F1 F 0.2950(5) 0.8263(4) 0.5315(4) 0.0574(17) Uani 1 1 d . . . .
F2 F 0.4629(6) 0.7797(5) 0.5870(5) 0.076(2) Uani 1 1 d . . . .
F3 F 0.5279(6) 0.5905(5) 0.6248(5) 0.088(2) Uani 1 1 d . . . .
F4 F 0.4202(6) 0.4466(4) 0.6101(5) 0.087(2) Uani 1 1 d . . . .
F5 F 0.2548(5) 0.4926(4) 0.5524(4) 0.0618(18) Uani 1 1 d . . . .
F6 F 0.0612(4) 0.9129(3) 0.5658(4) 0.0538(16) Uani 1 1 d . . . .
F7 F -0.0798(4) 0.9698(4) 0.7155(4) 0.0565(16) Uani 1 1 d . . . .
F8 F -0.1734(5) 0.8364(5) 0.8403(4) 0.0667(18) Uani 1 1 d . . . .
F9 F -0.1240(5) 0.6429(5) 0.8128(4) 0.073(2) Uani 1 1 d . . . .
F10 F 0.0168(5) 0.5836(4) 0.6630(4) 0.0641(18) Uani 1 1 d . . . .
F11 F 0.1388(5) 0.5060(4) 0.4143(4) 0.0660(18) Uani 1 1 d . . . .
F12 F 0.2672(7) 0.4142(5) 0.2773(5) 0.096(3) Uani 1 1 d . . . .
F13 F 0.4455(7) 0.4922(7) 0.1690(5) 0.120(3) Uani 1 1 d . . . .
F14 F 0.4906(6) 0.6635(8) 0.2016(5) 0.124(3) Uani 1 1 d . . . .
F15 F 0.3632(5) 0.7549(5) 0.3430(4) 0.0685(19) Uani 1 1 d . . . .
F16 F 0.7318(5) 0.0797(4) 0.9431(4) 0.0571(16) Uani 1 1 d . . . .
F17 F 0.8894(5) 0.1384(5) 0.8017(4) 0.0695(19) Uani 1 1 d . . . .
F18 F 0.9060(5) 0.3303(5) 0.7606(4) 0.0619(17) Uani 1 1 d . . . .
F19 F 0.7726(5) 0.4647(4) 0.8662(4) 0.0642(18) Uani 1 1 d . . . .
F20 F 0.6142(5) 0.4092(4) 1.0076(4) 0.0587(17) Uani 1 1 d . . . .
F21 F 0.6601(5) -0.0151(4) 1.1227(4) 0.0551(16) Uani 1 1 d . . . .
F22 F 0.8070(5) -0.0715(4) 1.1982(4) 0.070(2) Uani 1 1 d . . . .
F23 F 0.8762(5) 0.0628(5) 1.2635(5) 0.079(2) Uani 1 1 d . . . .
F24 F 0.8005(5) 0.2559(5) 1.2499(5) 0.0730(19) Uani 1 1 d . . . .
F25 F 0.6567(5) 0.3130(4) 1.1709(4) 0.0627(17) Uani 1 1 d . . . .
F26 F 0.4237(5) 0.2500(5) 1.2803(4) 0.075(2) Uani 1 1 d . . . .
F27 F 0.2789(7) 0.1598(8) 1.4119(5) 0.130(4) Uani 1 1 d . . . .
F28 F 0.2151(6) -0.0107(8) 1.3950(5) 0.128(4) Uani 1 1 d . . . .
F29 F 0.2926(6) -0.0862(5) 1.2406(5) 0.091(3) Uani 1 1 d . . . .
F30 F 0.4313(5) 0.0054(4) 1.1078(4) 0.0637(18) Uani 1 1 d . . . .
Au1 Au 0.14793(3) 0.69564(2) 0.49423(2) 0.03226(12) Uani 1 1 d . . . .
Au2 Au 0.54532(3) 0.19334(2) 1.08604(2) 0.03460(12) Uani 1 1 d . . . .
C59 C -0.001(2) 0.2159(9) 1.0466(16) 0.081(6) Uiso 0.5 1 d D P . .
H59A H -0.0324 0.2805 1.0342 0.121 Uiso 0.5 1 calc R P . .
H59B H -0.0278 0.2000 1.1068 0.121 Uiso 0.5 1 calc R P . .
H59C H 0.0761 0.2137 1.0272 0.121 Uiso 0.5 1 calc R P . .
C60 C -0.0306(16) 0.1412(5) 1.0008(13) 0.058(4) Uiso 0.5 1 d D P . .
H60A H -0.1084 0.1439 1.0197 0.069 Uiso 0.5 1 calc R P . .
H60B H -0.0043 0.1576 0.9399 0.069 Uiso 0.5 1 calc R P . .
C61 C 0.0196(16) 0.0372(5) 1.0202(13) 0.060(4) Uiso 0.5 1 d D P . .
H61A H -0.0020 0.0225 1.0812 0.072 Uiso 0.5 1 calc R P . .
H61B H 0.0976 0.0327 0.9968 0.072 Uiso 0.5 1 calc R P . .

loop_
_atom_site_aniso_label
_atom_site_aniso_U_11
_atom_site_aniso_U_22
_atom_site_aniso_U_33
_atom_site_aniso_U_23
_atom_site_aniso_U_13
_atom_site_aniso_U_12
C1 0.049(6) 0.032(5) 0.056(7) 0.015(4) -0.031(5) -0.012(4)
C2 0.054(6) 0.030(5) 0.067(8) 0.010(5) -0.030(6) -0.015(4)
C3 0.038(5) 0.041(5) 0.024(5) 0.001(4) -0.008(4) -0.007(4)
C4 0.050(6) 0.027(5) 0.038(6) 0.012(4) -0.023(5) -0.004(4)
C5 0.038(5) 0.025(4) 0.049(6) 0.020(4) -0.019(5) -0.018(4)
C6 0.039(6) 0.042(5) 0.033(6) 0.002(4) -0.012(4) 0.000(4)
C7 0.048(7) 0.052(6) 0.085(9) -0.001(6) -0.040(6) -0.010(5)
C8 0.061(8) 0.079(9) 0.094(11) -0.002(7) -0.040(8) -0.016(7)
C9 0.044(7) 0.083(10) 0.105(12) 0.016(8) -0.030(7) 0.000(7)
C10 0.041(7) 0.057(7) 0.076(9) 0.016(6) -0.006(6) 0.009(5)
C11 0.058(7) 0.045(6) 0.046(7) 0.002(5) -0.015(5) -0.014(5)
C12 0.025(5) 0.037(5) 0.034(6) 0.002(4) -0.017(4) -0.008(4)
C13 0.043(6) 0.035(5) 0.048(7) 0.001(4) -0.024(5) -0.007(4)
C14 0.047(6) 0.040(6) 0.065(8) -0.006(5) -0.028(6) -0.004(4)
C15 0.052(7) 0.072(8) 0.069(9) -0.010(6) -0.041(6) 0.005(6)
C16 0.069(8) 0.036(6) 0.062(8) -0.005(5) -0.032(6) 0.007(5)
C17 0.047(6) 0.028(5) 0.054(7) 0.004(4) -0.030(5) -0.003(4)
C18 0.028(5) 0.035(5) 0.036(6) 0.008(4) -0.016(4) -0.007(4)
C19 0.035(5) 0.042(6) 0.044(7) 0.008(5) -0.015(5) -0.007(4)
C20 0.030(5) 0.040(6) 0.050(7) -0.004(5) -0.014(5) -0.005(4)
C21 0.036(6) 0.057(7) 0.038(6) -0.003(5) -0.018(5) -0.001(4)
C22 0.042(6) 0.058(7) 0.035(7) 0.021(5) -0.011(5) -0.015(5)
C23 0.057(6) 0.035(5) 0.044(7) 0.010(4) -0.036(5) -0.021(4)
C24 0.048(6) 0.045(6) 0.025(6) 0.008(4) -0.015(5) -0.001(4)
C25 0.052(6) 0.030(5) 0.046(7) -0.001(4) -0.019(5) 0.004(4)
C26 0.060(8) 0.055(7) 0.064(9) -0.014(6) -0.035(7) 0.018(6)
C27 0.060(9) 0.118(12) 0.052(9) -0.032(8) -0.024(7) 0.035(8)
C28 0.038(7) 0.145(13) 0.039(8) 0.010(8) -0.014(6) 0.001(7)
C29 0.029(5) 0.076(8) 0.041(7) 0.010(6) -0.014(5) -0.005(5)
C30 0.092(9) 0.034(6) 0.064(8) -0.005(5) -0.046(7) -0.003(5)
C31 0.131(12) 0.043(7) 0.093(11) 0.000(6) -0.089(10) -0.015(7)
C32 0.059(7) 0.049(6) 0.072(9) 0.024(6) -0.038(6) -0.022(5)
C33 0.051(7) 0.045(6) 0.068(8) -0.013(6) -0.021(6) 0.017(5)
C34 0.061(7) 0.039(6) 0.064(8) -0.023(5) -0.038(6) 0.007(5)
C35A 0.101(5) 0.073(5) 0.109(6) 0.043(4) -0.067(5) -0.033(4)
C36A 0.100(5) 0.073(5) 0.108(6) 0.043(4) -0.069(5) -0.032(4)
C37A 0.101(5) 0.074(5) 0.109(6) 0.043(5) -0.068(5) -0.033(4)
C38A 0.101(5) 0.074(5) 0.109(6) 0.043(4) -0.068(5) -0.032(4)
C39A 0.102(5) 0.074(5) 0.109(6) 0.043(4) -0.068(5) -0.032(4)
C40A 0.101(5) 0.074(5) 0.109(6) 0.043(4) -0.068(5) -0.032(4)
C35B 0.101(5) 0.074(5) 0.109(6) 0.043(5) -0.068(5) -0.032(4)
C36B 0.101(5) 0.074(5) 0.109(6) 0.043(5) -0.068(5) -0.032(4)
C37B 0.101(5) 0.074(5) 0.109(6) 0.043(5) -0.068(5) -0.032(4)
C38B 0.101(5) 0.074(5) 0.109(6) 0.043(5) -0.068(5) -0.032(4)
C39B 0.101(5) 0.074(5) 0.109(6) 0.043(5) -0.068(5) -0.032(4)
C40B 0.100(6) 0.074(5) 0.109(6) 0.043(5) -0.069(5) -0.033(4)
C41 0.032(5) 0.040(5) 0.023(5) 0.000(4) -0.010(4) -0.001(4)
C42 0.038(6) 0.033(5) 0.058(7) -0.004(5) -0.024(5) 0.001(4)
C43 0.052(7) 0.041(6) 0.050(7) -0.010(5) -0.014(6) -0.002(5)
C44 0.037(6) 0.062(7) 0.033(6) -0.006(5) -0.007(5) -0.012(5)
C45 0.052(6) 0.047(6) 0.040(7) 0.005(5) -0.019(5) -0.016(5)
C46 0.040(6) 0.045(6) 0.035(6) -0.001(4) -0.014(5) -0.009(4)
C47 0.018(4) 0.054(6) 0.043(6) -0.001(5) -0.014(4) -0.008(4)
C48 0.036(5) 0.037(5) 0.043(6) 0.008(4) -0.013(5) -0.005(4)
C49 0.038(6) 0.046(6) 0.044(7) 0.015(5) -0.010(5) 0.002(4)
C50 0.038(6) 0.083(8) 0.048(7) 0.014(6) -0.025(5) -0.020(5)
C51 0.057(7) 0.060(7) 0.036(7) -0.003(5) -0.022(5) -0.014(5)
C52 0.047(6) 0.051(6) 0.049(7) 0.000(5) -0.020(5) -0.008(5)
C53 0.026(5) 0.051(6) 0.028(6) 0.007(4) -0.009(4) 0.009(4)
C54 0.051(7) 0.070(8) 0.048(8) -0.011(6) -0.012(6) 0.015(6)
C55 0.056(8) 0.115(11) 0.025(7) -0.005(7) -0.005(6) 0.013(8)
C56 0.029(7) 0.132(13) 0.058(10) 0.041(9) -0.010(6) -0.005(7)
C57 0.035(6) 0.081(9) 0.067(10) 0.022(7) -0.019(6) -0.003(6)
C58 0.029(5) 0.058(7) 0.043(7) 0.010(5) -0.009(5) -0.003(5)
N1 0.027(4) 0.034(4) 0.031(5) 0.007(3) -0.012(3) -0.014(3)
N2 0.019(4) 0.039(4) 0.035(5) -0.003(3) -0.010(3) -0.007(3)
F1 0.063(4) 0.033(3) 0.092(5) 0.007(3) -0.047(4) -0.010(3)
F2 0.084(5) 0.064(4) 0.113(6) -0.006(4) -0.068(5) -0.019(3)
F3 0.080(5) 0.088(5) 0.121(7) -0.006(4) -0.076(5) 0.011(4)
F4 0.104(6) 0.046(4) 0.135(7) 0.005(4) -0.083(5) 0.012(3)
F5 0.081(4) 0.029(3) 0.091(5) 0.005(3) -0.049(4) -0.011(3)
F6 0.059(4) 0.031(3) 0.059(4) 0.008(3) -0.005(3) -0.013(2)
F7 0.048(4) 0.047(3) 0.070(5) -0.019(3) -0.013(3) 0.002(3)
F8 0.048(4) 0.084(4) 0.052(4) -0.011(3) 0.000(3) 0.001(3)
F9 0.081(5) 0.068(4) 0.050(4) 0.019(3) 0.000(4) -0.023(3)
F10 0.082(4) 0.033(3) 0.061(4) 0.016(3) -0.009(3) -0.013(3)
F11 0.086(5) 0.049(3) 0.065(5) 0.001(3) -0.023(4) -0.027(3)
F12 0.140(7) 0.057(4) 0.101(6) -0.043(4) -0.060(5) 0.028(4)
F13 0.091(6) 0.180(9) 0.076(6) -0.060(6) -0.023(5) 0.041(6)
F14 0.060(5) 0.213(10) 0.072(6) -0.021(6) 0.024(4) -0.042(6)
F15 0.060(4) 0.083(5) 0.066(5) 0.018(4) -0.021(3) -0.040(3)
F16 0.064(4) 0.042(3) 0.054(4) -0.009(3) -0.006(3) -0.004(3)
F17 0.067(4) 0.070(4) 0.058(5) -0.035(3) 0.001(3) -0.002(3)
F18 0.052(4) 0.087(4) 0.040(4) 0.007(3) -0.006(3) -0.022(3)
F19 0.080(5) 0.052(4) 0.051(4) 0.009(3) -0.009(3) -0.025(3)
F20 0.067(4) 0.036(3) 0.054(4) -0.007(3) 0.000(3) -0.003(3)
F21 0.062(4) 0.038(3) 0.066(4) -0.001(3) -0.027(3) -0.001(3)
F22 0.059(4) 0.064(4) 0.083(5) 0.023(4) -0.032(4) 0.002(3)
F23 0.064(4) 0.103(5) 0.081(6) 0.028(4) -0.048(4) -0.019(4)
F24 0.079(5) 0.090(5) 0.068(5) -0.005(4) -0.042(4) -0.023(4)
F25 0.077(4) 0.046(4) 0.076(5) -0.009(3) -0.042(4) 0.000(3)
F26 0.079(5) 0.089(5) 0.057(5) -0.032(4) -0.028(4) 0.018(4)
F27 0.106(7) 0.221(11) 0.038(5) -0.020(6) -0.005(5) 0.010(7)
F28 0.058(5) 0.230(10) 0.070(6) 0.085(6) -0.011(4) -0.043(6)
F29 0.071(5) 0.083(5) 0.124(7) 0.051(5) -0.048(5) -0.038(4)
F30 0.056(4) 0.056(4) 0.070(5) -0.011(3) -0.007(3) -0.016(3)
Au1 0.0356(2) 0.02785(19) 0.0346(2) 0.00630(14) -0.01466(17) -0.00814(14)
Au2 0.0330(2) 0.0362(2) 0.0332(2) -0.00350(15) -0.01050(17) -0.00218(14)

loop_
_atom_type_symbol
_atom_type_description
_atom_type_scat_dispersion_real
_atom_type_scat_dispersion_imag
_atom_type_scat_source
C C 0.0033 0.0016 'International Tables Vol C Tables 4.2.6.8 and 6.1.1.4'
H H 0.0000 0.0000 'International Tables Vol C Tables 4.2.6.8 and 6.1.1.4'
Au Au -2.0133 8.8022 'International Tables Vol C Tables 4.2.6.8 and 6.1.1.4'
F F 0.0171 0.0103 'International Tables Vol C Tables 4.2.6.8 and 6.1.1.4'
N N 0.0061 0.0033 'International Tables Vol C Tables 4.2.6.8 and 6.1.1.4'

loop_
_exptl_crystal_face_index_h
_exptl_crystal_face_index_k
_exptl_crystal_face_index_l
_exptl_crystal_face_perp_dist
_exptl_oxdiff_crystal_face_indexfrac_h
_exptl_oxdiff_crystal_face_indexfrac_k
_exptl_oxdiff_crystal_face_indexfrac_l
_exptl_oxdiff_crystal_face_x
_exptl_oxdiff_crystal_face_y
_exptl_oxdiff_crystal_face_z
-13 0 9 0.0667 -13.0001 -0.0002 8.9997 -0.0002 0.4612 0.8461
13 0 -9 0.0667 13.0001 0.0002 -8.9997 0.0002 -0.4612 -0.8461
1 -19 0 0.1259 0.9999 -19.0001 -0.0002 -0.0291 0.8100 -0.5790
-1 19 0 0.1259 -0.9999 19.0001 0.0002 0.0291 -0.8100 0.5790
-16 0 -18 0.0265 -16.0001 -0.0002 -18.0003 0.9376 0.0058 0.3159
16 0 18 0.0010 16.0001 0.0002 18.0003 -0.9376 -0.0058 -0.3159

loop_
_geom_angle_atom_site_label_1
_geom_angle_atom_site_label_2
_geom_angle_atom_site_label_3
_geom_angle
_geom_angle_site_symmetry_1
_geom_angle_site_symmetry_3
C2 C1 H1 118.6 . .
N1 C1 H1 118.6 . .
N1 C1 C2 122.8(8) . .
C1 C2 H2 119.7 . .
C1 C2 C3 120.6(9) . .
C3 C2 H2 119.7 . .
C2 C3 C4 115.7(8) . .
C2 C3 C6 121.4(8) . .
C4 C3 C6 122.9(8) . .
C3 C4 H4 119.6 . .
C5 C4 C3 120.8(8) . .
C5 C4 H4 119.6 . .
C4 C5 H5 118.5 . .
N1 C5 C4 123.0(8) . .
N1 C5 H5 118.5 . .
C7 C6 C3 121.0(8) . .
C7 C6 C11 118.6(9) . .
C11 C6 C3 120.4(9) . .
C6 C7 H7 119.9 . .
C8 C7 C6 120.3(11) . .
C8 C7 H7 119.9 . .
C7 C8 H8 119.5 . .
C9 C8 C7 121.0(12) . .
C9 C8 H8 119.5 . .
C8 C9 H9 120.0 . .
C8 C9 C10 120.1(12) . .
C10 C9 H9 120.0 . .
C9 C10 H10 120.4 . .
C9 C10 C11 119.2(11) . .
C11 C10 H10 120.4 . .
C6 C11 C10 120.8(10) . .
C6 C11 H11 119.6 . .
C10 C11 H11 119.6 . .
C13 C12 C17 114.6(8) . .
C13 C12 Au1 123.8(6) . .
C17 C12 Au1 121.6(6) . .
C14 C13 C12 125.2(8) . .
F1 C13 C12 117.2(8) . .
F1 C13 C14 117.5(8) . .
C13 C14 C15 118.1(9) . .
F2 C14 C13 122.0(9) . .
F2 C14 C15 119.9(9) . .
C14 C15 C16 120.1(10) . .
F3 C15 C14 120.0(10) . .
F3 C15 C16 119.9(10) . .
C17 C16 C15 119.4(9) . .
F4 C16 C15 119.3(10) . .
F4 C16 C17 121.4(10) . .
C16 C17 C12 122.5(8) . .
F5 C17 C12 120.5(8) . .
F5 C17 C16 116.9(8) . .
C19 C18 Au1 125.0(7) . .
C23 C18 C19 114.5(9) . .
C23 C18 Au1 120.4(7) . .
C20 C19 C18 123.9(9) . .
F6 C19 C18 118.8(9) . .
F6 C19 C20 117.3(8) . .
C21 C20 C19 118.5(9) . .
F7 C20 C19 120.7(9) . .
F7 C20 C21 120.8(9) . .
C20 C21 C22 120.5(9) . .
F8 C21 C20 119.8(9) . .
F8 C21 C22 119.7(9) . .
C23 C22 C21 118.5(9) . .
F9 C22 C21 120.4(10) . .
F9 C22 C23 121.0(9) . .
C22 C23 C18 124.1(9) . .
F10 C23 C18 118.8(9) . .
F10 C23 C22 117.1(8) . .
C25 C24 C29 117.5(10) . .
C25 C24 Au1 119.7(7) . .
C29 C24 Au1 122.7(8) . .
C26 C25 C24 124.0(10) . .
F11 C25 C24 119.8(9) . .
F11 C25 C26 116.3(9) . .
C25 C26 C27 118.3(11) . .
F12 C26 C25 122.1(12) . .
F12 C26 C27 119.6(12) . .
C26 C27 C28 119.2(11) . .
F13 C27 C26 121.4(15) . .
F13 C27 C28 119.4(15) . .
C29 C28 C27 120.6(12) . .
F14 C28 C27 118.6(13) . .
F14 C28 C29 120.7(15) . .
C28 C29 C24 120.4(12) . .
F15 C29 C24 120.7(10) . .
F15 C29 C28 118.9(11) . .
C31 C30 H30 118.5 . .
N2 C30 H30 118.5 . .
N2 C30 C31 123.0(10) . .
C30 C31 H31 119.0 . .
C32 C31 C30 122.1(11) . .
C32 C31 H31 119.0 . .
C31 C32 C33 114.1(10) . .
C31 C32 C35A 118.1(11) . .
C31 C32 C35B 125.8(11) . .
C33 C32 C35A 127.6(10) . .
C33 C32 C35B 118.9(10) . .
C32 C33 H33 119.6 . .
C34 C33 C32 120.7(9) . .
C34 C33 H33 119.6 . .
C33 C34 H34 118.1 . .
C33 C34 N2 123.8(9) . .
N2 C34 H34 118.1 . .
C36A C35A C32 119.5(8) . .
C36A C35A C40A 120.0 . .
C40A C35A C32 120.4(8) . .
C35A C36A H36A 120.0 . .
C35A C36A C37A 120.0 . .
C37A C36A H36A 120.0 . .
C36A C37A H37A 120.0 . .
C38A C37A C36A 120.0 . .
C38A C37A H37A 120.0 . .
C37A C38A H38A 120.0 . .
C37A C38A C39A 120.0 . .
C39A C38A H38A 120.0 . .
C38A C39A H39A 120.0 . .
C40A C39A C38A 120.0 . .
C40A C39A H39A 120.0 . .
C35A C40A H40A 120.0 . .
C39A C40A C35A 120.0 . .
C39A C40A H40A 120.0 . .
C36B C35B C32 123.9(16) . .
C36B C35B C40B 120.0 . .
C40B C35B C32 116.0(15) . .
C35B C36B H36B 120.0 . .
C37B C36B C35B 120.0 . .
C37B C36B H36B 120.0 . .
C36B C37B H37B 120.0 . .
C36B C37B C38B 120.0 . .
C38B C37B H37B 120.0 . .
C37B C38B H38B 120.0 . .
C39B C38B C37B 120.0 . .
C39B C38B H38B 120.0 . .
C38B C39B H39B 120.0 . .
C38B C39B C40B 120.0 . .
C40B C39B H39B 120.0 . .
C35B C40B H40B 120.0 . .
C39B C40B C35B 120.0 . .
C39B C40B H40B 120.0 . .
C42 C41 Au2 121.1(6) . .
C46 C41 C42 114.0(8) . .
C46 C41 Au2 124.8(6) . .
C43 C42 C41 124.0(8) . .
F16 C42 C41 117.1(8) . .
F16 C42 C43 118.8(8) . .
C44 C43 C42 117.4(9) . .
F17 C43 C42 119.7(9) . .
F17 C43 C44 122.8(10) . .
C43 C44 C45 122.8(9) . .
C43 C44 F18 118.2(9) . .
F18 C44 C45 118.9(9) . .
C44 C45 C46 118.7(9) . .
F19 C45 C44 120.3(9) . .
F19 C45 C46 121.0(9) . .
C45 C46 C41 123.1(9) . .
F20 C46 C41 119.5(8) . .
F20 C46 C45 117.5(8) . .
C48 C47 Au2 121.1(7) . .
C52 C47 C48 116.1(9) . .
C52 C47 Au2 122.8(7) . .
C49 C48 C47 122.1(9) . .
F21 C48 C47 120.3(8) . .
F21 C48 C49 117.7(8) . .
C50 C49 C48 119.3(9) . .
F22 C49 C48 119.9(10) . .
F22 C49 C50 120.7(10) . .
C51 C50 C49 119.6(10) . .
F23 C50 C49 118.7(10) . .
F23 C50 C51 121.8(10) . .
C50 C51 C52 118.9(10) . .
F24 C51 C50 118.7(10) . .
F24 C51 C52 122.3(10) . .
C47 C52 C51 124.1(10) . .
C47 C52 F25 119.7(9) . .
F25 C52 C51 116.3(9) . .
C54 C53 C58 112.5(10) . .
C54 C53 Au2 126.8(9) . .
C58 C53 Au2 120.6(7) . .
C53 C54 C55 124.5(13) . .
C53 C54 F26 116.2(10) . .
C55 C54 F26 119.3(11) . .
C56 C55 C54 118.4(12) . .
F27 C55 C54 118.6(15) . .
F27 C55 C56 123.0(14) . .
C55 C56 C57 122.9(12) . .
C55 C56 F28 118.4(16) . .
C57 C56 F28 118.6(16) . .
C56 C57 C58 115.7(13) . .
F29 C57 C56 121.6(13) . .
F29 C57 C58 122.8(13) . .
C53 C58 C57 125.9(11) . .
F30 C58 C53 119.8(9) . .
F30 C58 C57 114.3(10) . .
C1 N1 Au1 120.4(6) . .
C5 N1 C1 116.9(7) . .
C5 N1 Au1 121.9(5) . .
C30 N2 C34 116.2(8) . .
C30 N2 Au2 122.8(6) . .
C34 N2 Au2 120.7(6) . .
C12 Au1 C18 90.7(3) . .
C12 Au1 C24 89.0(4) . .
C12 Au1 N1 177.7(3) . .
C18 Au1 C24 175.0(3) . .
C18 Au1 N1 88.3(3) . .
N1 Au1 C24 92.1(3) . .
C41 Au2 N2 90.7(3) . .
C47 Au2 C41 89.3(4) . .
C47 Au2 C53 88.6(4) . .
C47 Au2 N2 177.4(3) . .
C53 Au2 C41 175.1(3) . .
C53 Au2 N2 91.6(3) . .
H59A C59 H59B 109.5 . .
H59A C59 H59C 109.5 . .
H59B C59 H59C 109.5 . .
C60 C59 H59A 109.5 . .
C60 C59 H59B 109.5 . .
C60 C59 H59C 109.5 . .
C59 C60 H60A 109.7 . .
C59 C60 H60B 109.7 . .
H60A C60 H60B 108.2 . .
C61 C60 C59 109.9(7) . .
C61 C60 H60A 109.7 . .
C61 C60 H60B 109.7 . .
C60 C61 C61 108.8(7) . 2_557
C60 C61 H61A 109.9 . .
C60 C61 H61B 109.9 . .
C61 C61 H61A 109.9 2_557 .
C61 C61 H61B 109.9 2_557 .
H61A C61 H61B 108.3 . .

loop_
_geom_bond_atom_site_label_1
_geom_bond_atom_site_label_2
_geom_bond_distance
_geom_bond_site_symmetry_2
C1 H1 0.9300 .
C1 C2 1.363(13) .
C1 N1 1.352(11) .
C2 H2 0.9300 .
C2 C3 1.386(12) .
C3 C4 1.399(13) .
C3 C6 1.478(13) .
C4 H4 0.9300 .
C4 C5 1.356(12) .
C5 H5 0.9300 .
C5 N1 1.336(10) .
C6 C7 1.381(14) .
C6 C11 1.387(13) .
C7 H7 0.9300 .
C7 C8 1.378(15) .
C8 H8 0.9300 .
C8 C9 1.363(17) .
C9 H9 0.9300 .
C9 C10 1.375(18) .
C10 H10 0.9300 .
C10 C11 1.396(15) .
C11 H11 0.9300 .
C12 C13 1.386(12) .
C12 C17 1.394(11) .
C12 Au1 1.990(8) .
C13 C14 1.370(13) .
C13 F1 1.352(10) .
C14 C15 1.372(14) .
C14 F2 1.320(11) .
C15 C16 1.394(15) .
C15 F3 1.348(12) .
C16 C17 1.383(14) .
C16 F4 1.349(11) .
C17 F5 1.331(10) .
C18 C19 1.380(12) .
C18 C23 1.375(12) .
C18 Au1 2.065(9) .
C19 C20 1.375(13) .
C19 F6 1.362(10) .
C20 C21 1.367(13) .
C20 F7 1.319(10) .
C21 C22 1.372(14) .
C21 F8 1.339(11) .
C22 C23 1.370(14) .
C22 F9 1.336(10) .
C23 F10 1.369(10) .
C24 C25 1.368(13) .
C24 C29 1.371(13) .
C24 Au1 2.081(10) .
C25 C26 1.356(15) .
C25 F11 1.349(11) .
C26 C27 1.368(18) .
C26 F12 1.326(13) .
C27 C28 1.40(2) .
C27 F13 1.345(13) .
C28 C29 1.364(17) .
C28 F14 1.353(14) .
C29 F15 1.340(13) .
C30 H30 0.9300 .
C30 C31 1.365(15) .
C30 N2 1.328(12) .
C31 H31 0.9300 .
C31 C32 1.352(15) .
C32 C33 1.426(16) .
C32 C35A 1.477(12) .
C32 C35B 1.480(13) .
C33 H33 0.9300 .
C33 C34 1.334(14) .
C34 H34 0.9300 .
C34 N2 1.335(11) .
C35A C36A 1.3900 .
C35A C40A 1.3900 .
C36A H36A 0.9300 .
C36A C37A 1.3900 .
C37A H37A 0.9300 .
C37A C38A 1.3900 .
C38A H38A 0.9300 .
C38A C39A 1.3900 .
C39A H39A 0.9300 .
C39A C40A 1.3900 .
C40A H40A 0.9300 .
C35B C36B 1.3900 .
C35B C40B 1.3900 .
C36B H36B 0.9300 .
C36B C37B 1.3900 .
C37B H37B 0.9300 .
C37B C38B 1.3900 .
C38B H38B 0.9300 .
C38B C39B 1.3900 .
C39B H39B 0.9300 .
C39B C40B 1.3900 .
C40B H40B 0.9300 .
C41 C42 1.411(12) .
C41 C46 1.387(12) .
C41 Au2 2.050(9) .
C42 C43 1.396(14) .
C42 F16 1.353(10) .
C43 C44 1.336(13) .
C43 F17 1.309(11) .
C44 C45 1.369(13) .
C44 F18 1.355(11) .
C45 C46 1.383(13) .
C45 F19 1.334(10) .
C46 F20 1.342(10) .
C47 C48 1.380(12) .
C47 C52 1.351(14) .
C47 Au2 2.012(9) .
C48 C49 1.380(14) .
C48 F21 1.354(11) .
C49 C50 1.377(15) .
C49 F22 1.352(11) .
C50 C51 1.367(15) .
C50 F23 1.337(11) .
C51 C52 1.369(14) .
C51 F24 1.346(12) .
C52 F25 1.355(11) .
C53 C54 1.368(14) .
C53 C58 1.378(14) .
C53 Au2 2.040(9) .
C54 C55 1.382(17) .
C54 F26 1.383(14) .
C55 C56 1.33(2) .
C55 F27 1.331(14) .
C56 C57 1.349(19) .
C56 F28 1.387(13) .
C57 C58 1.397(15) .
C57 F29 1.326(15) .
C58 F30 1.361(12) .
N1 Au1 2.068(7) .
N2 Au2 2.069(7) .
C59 H59A 0.9600 .
C59 H59B 0.9600 .
C59 H59C 0.9600 .
C59 C60 1.543(5) .
C60 H60A 0.9700 .
C60 H60B 0.9700 .
C60 C61 1.541(5) .
C61 C61 1.551(5) 2_557
C61 H61A 0.9700 .
C61 H61B 0.9700 .
